data_2216394
loop_
_publ_author_name
'Ming-Hua Yang'
'Yun-Fa Zheng'

_publ_section_title
;
2-{[2-Chloro-5-(trifluoromethyl)phenyl]iminomethyl]phenol
;
_journal_coeditor_code CV2348
_journal_issue 12
_journal_name_full 'Acta Crystallographica, Section E'
_journal_page_first o4677
_journal_page_last o4677
_journal_paper_doi 10.1107/S1600536807057017
_journal_volume 63
_journal_year 2007
_chemical_formula_iupac 'C14 H9 Cl F3 N O'
_chemical_formula_moiety 'C14 H9 Cl F3 N O'
_chemical_formula_sum 'C14 H9 Cl F3 N O'
_chemical_formula_weight 299.67
_chemical_name_systematic
;
2-{[2-Chloro-5-(trifluoromethyl)phenyl]iminomethyl]phenol
;
_space_group_IT_number 14
_symmetry_cell_setting monoclinic
_symmetry_space_group_name_Hall '-P 2ybc'
_symmetry_space_group_name_H-M 'P 1 21/c 1'
_atom_sites_solution_hydrogens geom
_atom_sites_solution_primary direct
_atom_sites_solution_secondary difmap
_audit_creation_method SHELXL-97
_cell_angle_alpha 90.00
_cell_angle_beta 101.064(7)
_cell_angle_gamma 90.00
_cell_formula_units_Z 4
_cell_length_a 12.979(6)
_cell_length_b 7.418(3)
_cell_length_c 13.881(6)
_cell_measurement_reflns_used 2303
_cell_measurement_temperature 298(2)
_cell_measurement_theta_max 25.20
_cell_measurement_theta_min 2.99
_cell_volume 1311.6(10)
_computing_cell_refinement 'SAINT   (Bruker, 2004)'
_computing_data_collection 'APEX2 (Bruker, 2004)'
_computing_data_reduction 'SAINT    (Bruker, 2004)'
_computing_molecular_graphics 'SHELXTL   (Bruker, 2004)'
_computing_publication_material 'SHELXTL   (Bruker, 2004)'
_computing_structure_refinement 'SHELXL97 (Sheldrick, 1997)'
_computing_structure_solution 'SHELXS97 (Sheldrick, 1997)'
_diffrn_ambient_temperature 298(2)
_diffrn_measured_fraction_theta_full 0.976
_diffrn_measured_fraction_theta_max 0.976
_diffrn_measurement_device_type 'Bruker APEX-II area-detector diffractometer'
_diffrn_measurement_method '\f and \w scan'
_diffrn_radiation_monochromator graphite
_diffrn_radiation_source 'fine-focus sealed tube'
_diffrn_radiation_type MoK\a
_diffrn_radiation_wavelength 0.71073
_diffrn_reflns_av_R_equivalents 0.0292
_diffrn_reflns_av_sigmaI/netI 0.0316
_diffrn_reflns_limit_h_max 14
_diffrn_reflns_limit_h_min -15
_diffrn_reflns_limit_k_max 8
_diffrn_reflns_limit_k_min -8
_diffrn_reflns_limit_l_max 16
_diffrn_reflns_limit_l_min -16
_diffrn_reflns_number 7694
_diffrn_reflns_theta_full 25.20
_diffrn_reflns_theta_max 25.20
_diffrn_reflns_theta_min 2.99
_diffrn_standards_interval_count 0
_diffrn_standards_interval_time 0
_diffrn_standards_number 0
_exptl_absorpt_coefficient_mu 0.321
_exptl_absorpt_correction_T_max 0.9535
_exptl_absorpt_correction_T_min 0.9156
_exptl_absorpt_correction_type multi-scan
_exptl_absorpt_process_details '(SADABS; Sheldrick, 2004)'
_exptl_crystal_colour colourless
_exptl_crystal_density_diffrn 1.518
_exptl_crystal_density_method 'not measured'
_exptl_crystal_description block
_exptl_crystal_F_000 608
_exptl_crystal_size_max 0.28
_exptl_crystal_size_mid 0.22
_exptl_crystal_size_min 0.15
_refine_diff_density_max 0.124
_refine_diff_density_min -0.157
_refine_ls_extinction_method none
_refine_ls_goodness_of_fit_ref 0.962
_refine_ls_hydrogen_treatment constr
_refine_ls_matrix_type full
_refine_ls_number_parameters 210
_refine_ls_number_reflns 2303
_refine_ls_number_restraints 69
_refine_ls_restrained_S_all 0.951
_refine_ls_R_factor_all 0.0494
_refine_ls_R_factor_gt 0.0299
_refine_ls_shift/su_max 0.000
_refine_ls_shift/su_mean 0.000
_refine_ls_structure_factor_coef Fsqd
_refine_ls_weighting_details 'calc w=1/[\s^2^(Fo^2^)+(0.0314P)^2^] where P=(Fo^2^+2Fc^2^)/3'
_refine_ls_weighting_scheme calc
_refine_ls_wR_factor_gt 0.0668
_refine_ls_wR_factor_ref 0.0702
_reflns_number_gt 1411
_reflns_number_total 2303
_reflns_threshold_expression I>2\s(I)
_cod_data_source_file cv2348.cif
_cod_data_source_block I
_cod_depositor_comments
;
The following automatic conversions were performed:
'_symmetry_cell_setting' value 'Monoclinic' changed to 'monoclinic'
according to '/home/saulius/struct/CIF-dictionaries/cif_core.dic'
dictionary named 'cif_core.dic' version 2.4.1 from 2010-06-29.

Automatic conversion script
Id: cif_fix_enum 1527 2010-12-29 10:47:43Z saulius 

The following automatic conversions were performed:

'_symmetry_cell_setting' value 'Monoclinic' changed to 'monoclinic'
according to /home/saulius/struct/CIF-dictionaries/cif_core.dic
dictionary named 'cif_core.dic' version 2.4.1 from 2010-06-29.

Automatic conversion script
Id: cif_fix_values 1715 2011-07-08 13:25:40Z adriana 
;
_cod_original_sg_symbol_H-M 'P 21/c'
_cod_database_code 2216394

loop_
_symmetry_equiv_pos_as_xyz
'x, y, z'
'-x, y+1/2, -z+1/2'
'-x, -y, -z'
'x, -y-1/2, z-1/2'

loop_
_atom_site_type_symbol
_atom_site_label
_atom_site_fract_x
_atom_site_fract_y
_atom_site_fract_z
_atom_site_U_iso_or_equiv
_atom_site_adp_type
_atom_site_calc_flag
_atom_site_refinement_flags
_atom_site_occupancy
_atom_site_disorder_assembly
_atom_site_disorder_group
Cl Cl1 0.63136(4) 0.08790(6) 0.59424(3) 0.0854(2) Uani d . 1 A 1
O O1 0.40859(9) 0.40057(17) 0.42934(8) 0.0778(3) Uani d . 1 A 1
H H1 0.4706 0.3721 0.4451 0.117 Uiso calc R 1 A 1
N N1 0.58895(10) 0.27658(15) 0.40482(9) 0.0545(3) Uani d . 1 A 1
C C8 0.69623(12) 0.24343(18) 0.44034(10) 0.0519(4) Uani d . 1 A 1
C C7 0.54804(12) 0.24459(18) 0.31476(11) 0.0528(4) Uani d . 1 A 1
H H7 0.5896 0.1956 0.2738 0.063 Uiso calc R 1 A 1
C C6 0.43864(12) 0.28297(19) 0.27537(10) 0.0512(4) Uani d . 1 A 1
C C5 0.39664(14) 0.2422(2) 0.17731(11) 0.0652(4) Uani d . 1 A 1
H H5 0.4397 0.1934 0.1376 0.078 Uiso calc R 1 A 1
C C1 0.37309(13) 0.3581(2) 0.33403(12) 0.0592(4) Uani d . 1 A 1
C C14 0.77401(13) 0.29778(19) 0.39131(11) 0.0565(4) Uani d . 1 A 1
H H14 0.7558 0.3553 0.3309 0.068 Uiso calc R 1 A 1
C C9 0.72630(14) 0.15890(19) 0.53128(11) 0.0604(4) Uani d . 1 A 1
C C12 0.87901(13) 0.2676(2) 0.43115(12) 0.0614(4) Uani d . 1 A 1
C C11 0.90654(15) 0.1808(2) 0.52090(13) 0.0745(5) Uani d . 1 A 1
H H11 0.9768 0.1594 0.5476 0.089 Uiso calc R 1 A 1
C C4 0.29257(17) 0.2735(2) 0.13898(14) 0.0813(5) Uani d . 1 A 1
H H4 0.2649 0.2448 0.0739 0.098 Uiso calc R 1 A 1
C C2 0.26852(15) 0.3908(2) 0.29453(15) 0.0773(5) Uani d . 1 A 1
H H2 0.2248 0.4415 0.3330 0.093 Uiso calc R 1 A 1
C C3 0.22978(16) 0.3476(2) 0.19782(17) 0.0866(6) Uani d . 1 A 1
H H3 0.1594 0.3691 0.1717 0.104 Uiso calc R 1 A 1
C C10 0.82995(16) 0.1266(2) 0.57015(12) 0.0741(5) Uani d . 1 A 1
H H10 0.8483 0.0678 0.6302 0.089 Uiso calc R 1 A 1
C C13 0.96069(17) 0.3228(3) 0.37635(16) 0.0797(5) Uani d PDU 0.70(3) A 1
F F3 0.9374(6) 0.4774(8) 0.3282(6) 0.1087(17) Uani d PDU 0.70(3) A 1
F F1 1.0542(5) 0.3515(13) 0.4326(4) 0.1155(19) Uani d PDU 0.70(3) A 1
F F2 0.9751(7) 0.2058(7) 0.3093(5) 0.1148(16) Uani d PDU 0.70(3) A 1
C C13' 0.96069(17) 0.3228(3) 0.37635(16) 0.0797(5) Uani d PDU 0.30(3) A 2
F F1' 1.0556(10) 0.290(4) 0.4232(15) 0.146(6) Uani d PDU 0.30(3) A 2
F F2' 0.951(2) 0.231(3) 0.2911(15) 0.170(7) Uani d PDU 0.30(3) A 2
F F3' 0.957(2) 0.4929(17) 0.350(2) 0.131(6) Uani d PDU 0.30(3) A 2

loop_
_atom_site_aniso_label
_atom_site_aniso_U_11
_atom_site_aniso_U_22
_atom_site_aniso_U_33
_atom_site_aniso_U_12
_atom_site_aniso_U_13
_atom_site_aniso_U_23
Cl1 0.0968(4) 0.0917(4) 0.0741(3) 0.0008(3) 0.0328(3) 0.0167(2)
O1 0.0701(8) 0.0978(9) 0.0688(7) 0.0127(7) 0.0216(6) -0.0104(6)
N1 0.0546(9) 0.0567(8) 0.0526(8) 0.0022(6) 0.0110(6) -0.0008(6)
C8 0.0556(11) 0.0490(9) 0.0510(9) 0.0032(8) 0.0102(8) -0.0045(7)
C7 0.0571(11) 0.0469(9) 0.0583(10) -0.0016(8) 0.0209(8) -0.0001(7)
C6 0.0509(10) 0.0478(9) 0.0552(9) -0.0044(7) 0.0108(8) 0.0043(7)
C5 0.0714(13) 0.0601(11) 0.0624(11) -0.0095(9) 0.0083(9) 0.0014(8)
C1 0.0545(12) 0.0570(10) 0.0674(11) 0.0005(8) 0.0147(9) 0.0049(8)
C14 0.0583(12) 0.0579(10) 0.0536(9) 0.0036(8) 0.0115(8) -0.0011(7)
C9 0.0685(12) 0.0595(10) 0.0547(10) 0.0027(8) 0.0157(8) -0.0002(8)
C12 0.0548(11) 0.0659(11) 0.0630(10) 0.0009(9) 0.0096(8) -0.0062(8)
C11 0.0610(12) 0.0867(13) 0.0705(11) 0.0109(10) -0.0006(10) -0.0023(10)
C4 0.0799(15) 0.0759(13) 0.0779(12) -0.0108(11) -0.0101(11) 0.0056(10)
C2 0.0593(13) 0.0732(13) 0.1010(15) 0.0071(10) 0.0194(10) 0.0066(11)
C3 0.0573(13) 0.0765(13) 0.1162(17) -0.0031(10) -0.0077(13) 0.0165(12)
C10 0.0781(14) 0.0836(13) 0.0571(10) 0.0129(11) 0.0042(10) 0.0082(9)
C13 0.0599(15) 0.0961(18) 0.0825(15) -0.0006(14) 0.0125(12) -0.0028(14)
F3 0.079(2) 0.129(4) 0.126(3) -0.006(2) 0.0405(17) 0.032(2)
F1 0.063(3) 0.174(4) 0.107(3) -0.030(3) 0.0110(19) -0.017(4)
F2 0.107(3) 0.125(4) 0.128(3) -0.0154(18) 0.064(2) -0.0488(19)
C13' 0.0599(15) 0.0961(18) 0.0825(15) -0.0006(14) 0.0125(12) -0.0028(14)
F1' 0.045(6) 0.182(12) 0.210(14) 0.024(7) 0.020(7) 0.094(9)
F2' 0.133(10) 0.278(18) 0.116(7) -0.051(9) 0.070(6) -0.053(7)
F3' 0.116(10) 0.084(7) 0.206(13) -0.007(5) 0.061(8) 0.036(6)

loop_
_atom_type_symbol
_atom_type_description
_atom_type_scat_dispersion_real
_atom_type_scat_dispersion_imag
_atom_type_scat_source
C C 0.0033 0.0016 'International Tables Vol C Tables 4.2.6.8 and 6.1.1.4'
H H 0.0000 0.0000 'International Tables Vol C Tables 4.2.6.8 and 6.1.1.4'
N N 0.0061 0.0033 'International Tables Vol C Tables 4.2.6.8 and 6.1.1.4'
O O 0.0106 0.0060 'International Tables Vol C Tables 4.2.6.8 and 6.1.1.4'
F F 0.0171 0.0103 'International Tables Vol C Tables 4.2.6.8 and 6.1.1.4'
Cl Cl 0.1484 0.1585 'International Tables Vol C Tables 4.2.6.8 and 6.1.1.4'

loop_
_geom_angle_atom_site_label_1
_geom_angle_atom_site_label_2
_geom_angle_atom_site_label_3
_geom_angle
C7 N1 C8 120.38(13)
C14 C8 C9 118.20(15)
C14 C8 N1 122.96(13)
C9 C8 N1 118.78(14)
N1 C7 C6 121.59(14)
N1 C7 H7 119.2
C6 C7 H7 119.2
C5 C6 C1 119.00(15)
C5 C6 C7 119.71(15)
C1 C6 C7 121.28(14)
C4 C5 C6 120.75(18)
C4 C5 H5 119.6
C6 C5 H5 119.6
O1 C1 C2 118.10(15)
O1 C1 C6 122.03(15)
C2 C1 C6 119.86(16)
C8 C14 C12 120.75(15)
C8 C14 H14 119.6
C12 C14 H14 119.6
C10 C9 C8 121.14(15)
C10 C9 Cl1 119.33(13)
C8 C9 Cl1 119.50(13)
C11 C12 C14 119.81(16)
C11 C12 C13 120.32(18)
C14 C12 C13 119.83(17)
C10 C11 C12 119.86(17)
C10 C11 H11 120.1
C12 C11 H11 120.1
C5 C4 C3 119.25(18)
C5 C4 H4 120.4
C3 C4 H4 120.4
C3 C2 C1 119.47(18)
C3 C2 H2 120.3
C1 C2 H2 120.3
C4 C3 C2 121.66(18)
C4 C3 H3 119.2
C2 C3 H3 119.2
C11 C10 C9 120.22(16)
C11 C10 H10 119.9
C9 C10 H10 119.9
F2 C13 F1 106.5(4)
F2 C13 F3 105.3(4)
F1 C13 F3 104.5(4)
F2 C13 C12 113.4(3)
F1 C13 C12 114.0(3)
F3 C13 C12 112.4(4)

loop_
_geom_bond_atom_site_label_1
_geom_bond_atom_site_label_2
_geom_bond_distance
Cl1 C9 1.7242(17)
O1 C1 1.3520(18)
O1 H1 0.8200
N1 C7 1.2831(18)
N1 C8 1.4068(19)
C8 C14 1.382(2)
C8 C9 1.396(2)
C7 C6 1.449(2)
C7 H7 0.9300
C6 C5 1.399(2)
C6 C1 1.401(2)
C5 C4 1.373(2)
C5 H5 0.9300
C1 C2 1.384(2)
C14 C12 1.387(2)
C14 H14 0.9300
C9 C10 1.371(2)
C12 C11 1.387(2)
C12 C13 1.477(2)
C11 C10 1.370(2)
C11 H11 0.9300
C4 C3 1.374(3)
C4 H4 0.9300
C2 C3 1.378(2)
C2 H2 0.9300
C3 H3 0.9300
C10 H10 0.9300
C13 F2 1.312(5)
C13 F1 1.329(5)
C13 F3 1.333(5)

loop_
_geom_hbond_atom_site_label_D
_geom_hbond_atom_site_label_H
_geom_hbond_atom_site_label_A
_geom_hbond_distance_DH
_geom_hbond_distance_HA
_geom_hbond_distance_DA
_geom_hbond_angle_DHA
O1 H1 N1 0.82 1.87 2.5975(19) 146.9

loop_
_geom_torsion_atom_site_label_1
_geom_torsion_atom_site_label_2
_geom_torsion_atom_site_label_3
_geom_torsion_atom_site_label_4
_geom_torsion
C7 N1 C8 C14 46.70(19)
C7 N1 C8 C9 -136.21(14)
C8 N1 C7 C6 -177.93(12)
N1 C7 C6 C5 -178.56(13)
N1 C7 C6 C1 0.5(2)
C1 C6 C5 C4 -0.6(2)
C7 C6 C5 C4 178.46(14)
C5 C6 C1 O1 179.94(13)
C7 C6 C1 O1 0.9(2)
C5 C6 C1 C2 0.0(2)
C7 C6 C1 C2 -179.07(13)
C9 C8 C14 C12 0.5(2)
N1 C8 C14 C12 177.65(13)
C14 C8 C9 C10 -1.5(2)
N1 C8 C9 C10 -178.71(13)
C14 C8 C9 Cl1 -179.58(11)
N1 C8 C9 Cl1 3.19(18)
C8 C14 C12 C11 0.5(2)
C8 C14 C12 C13 178.50(16)
C14 C12 C11 C10 -0.5(2)
C13 C12 C11 C10 -178.58(17)
C6 C5 C4 C3 0.7(3)
O1 C1 C2 C3 -179.45(15)
C6 C1 C2 C3 0.5(2)
C5 C4 C3 C2 -0.2(3)
C1 C2 C3 C4 -0.4(3)
C12 C11 C10 C9 -0.4(3)
C8 C9 C10 C11 1.4(2)
Cl1 C9 C10 C11 179.52(13)
C11 C12 C13 F2 96.0(5)
C14 C12 C13 F2 -82.1(5)
C11 C12 C13 F1 -26.1(5)
C14 C12 C13 F1 155.8(5)
C11 C12 C13 F3 -144.8(4)
C14 C12 C13 F3 37.1(5)
